data_7064242
loop_
_publ_author_name
'Nowicka, Daria'
'Garbaczewski, Karol'
'Consiglio, Giuseppe'
'Forte, Giuseppe'
'Kubicki, Maciej'
'\/Luczak, Teresa'
'Patroniak, Violetta'
'Gorczy\'nski, Adam'

_publ_section_title
;
 Biomimetic O-demethylation at a copper(ii) center with imine ligand: a
 structural and computational study
;
_journal_issue 9
_journal_name_full 'New Journal of Chemistry'
_journal_page_first 3843
_journal_page_last 3856
_journal_paper_doi 10.1039/D5NJ04478B
_journal_volume 50
_journal_year 2026
_chemical_formula_moiety 'C18 H21 N4 O3, Cl O4'
_chemical_formula_sum 'C18 H21 Cl N4 O7'
_chemical_formula_weight 440.84
_space_group_crystal_system monoclinic
_space_group_IT_number 14
_space_group_name_Hall '-P 2ybc'
_space_group_name_H-M_alt 'P 1 21/c 1'
_atom_sites_solution_hydrogens mixed
_audit_update_record
;
2024-03-01 deposited with the CCDC.	2026-01-30 downloaded from the CCDC.
;
_cell_angle_alpha 90
_cell_angle_beta 109.453(4)
_cell_angle_gamma 90
_cell_formula_units_Z 4
_cell_length_a 13.6826(5)
_cell_length_b 9.7733(3)
_cell_length_c 15.5906(6)
_cell_measurement_reflns_used 2851
_cell_measurement_temperature 100(1)
_cell_measurement_theta_max 27.0840
_cell_measurement_theta_min 3.5980
_cell_volume 1965.83(13)
_computing_cell_refinement 'CrysAlisPro 1.171.38.46 (Rigaku OD, 2015)'
_computing_data_collection 'CrysAlisPro 1.171.38.46 (Rigaku OD, 2015)'
_computing_data_reduction 'CrysAlisPro 1.171.38.46 (Rigaku OD, 2015)'
_computing_molecular_graphics 'Mercury (MacRae et al., 2009)'
_computing_publication_material 'SHELXL (Sheldrick, 2015)'
_computing_structure_refinement 'SHELXL (Sheldrick, 2015)'
_computing_structure_solution 'SHELXT (Sheldrick, 2015)'
_diffrn_ambient_environment N~2~
_diffrn_ambient_temperature 100(1)
_diffrn_detector 'CCD plate'
_diffrn_detector_area_resol_mean 16.2413
_diffrn_detector_type Eos
_diffrn_measured_fraction_theta_full 0.997
_diffrn_measured_fraction_theta_max 0.911
_diffrn_measurement_device 'four-circle diffractometer'
_diffrn_measurement_device_type 'Xcalibur, Eos'
_diffrn_radiation_monochromator graphite
_diffrn_radiation_probe x-ray
_diffrn_radiation_type 'Mo K\a'
_diffrn_radiation_wavelength 0.71073
_diffrn_reflns_av_R_equivalents 0.0198
_diffrn_reflns_av_unetI/netI 0.0303
_diffrn_reflns_Laue_measured_fraction_full 0.997
_diffrn_reflns_Laue_measured_fraction_max 0.911
_diffrn_reflns_limit_h_max 16
_diffrn_reflns_limit_h_min -16
_diffrn_reflns_limit_k_max 8
_diffrn_reflns_limit_k_min -12
_diffrn_reflns_limit_l_max 19
_diffrn_reflns_limit_l_min -19
_diffrn_reflns_number 7516
_diffrn_reflns_point_group_measured_fraction_full 0.997
_diffrn_reflns_point_group_measured_fraction_max 0.911
_diffrn_reflns_theta_full 25.242
_diffrn_reflns_theta_max 27.054
_diffrn_reflns_theta_min 3.407
_diffrn_source 'fine-focus sealed X-ray tube'
_diffrn_source_type 'Enhance (Mo) X-ray Source'
_exptl_absorpt_coefficient_mu 0.245
_exptl_absorpt_correction_T_max 1.00000
_exptl_absorpt_correction_T_min 0.91440
_exptl_absorpt_correction_type multi-scan
_exptl_absorpt_process_details
;
CrysAlisPro 1.171.38.46 (Rigaku Oxford Diffraction, 2015)
Empirical absorption correction using spherical harmonics,
 implemented in SCALE3 ABSPACK scaling algorithm.
;
_exptl_crystal_colour colourless
_exptl_crystal_density_diffrn 1.490
_exptl_crystal_description block
_exptl_crystal_F_000 920
_exptl_crystal_size_max 0.35
_exptl_crystal_size_mid 0.2
_exptl_crystal_size_min 0.2
_refine_diff_density_max 0.625
_refine_diff_density_min -0.450
_refine_diff_density_rms 0.062
_refine_ls_extinction_method none
_refine_ls_goodness_of_fit_ref 1.051
_refine_ls_hydrogen_treatment mixed
_refine_ls_matrix_type full
_refine_ls_number_parameters 283
_refine_ls_number_reflns 3932
_refine_ls_number_restraints 0
_refine_ls_restrained_S_all 1.051
_refine_ls_R_factor_all 0.0558
_refine_ls_R_factor_gt 0.0454
_refine_ls_shift/su_max 0.001
_refine_ls_shift/su_mean 0.000
_refine_ls_structure_factor_coef Fsqd
_refine_ls_weighting_details 'w=1/[\s^2^(Fo^2^)+(0.0588P)^2^+1.6042P] where P=(Fo^2^+2Fc^2^)/3'
_refine_ls_weighting_scheme calc
_refine_ls_wR_factor_gt 0.1157
_refine_ls_wR_factor_ref 0.1243
_reflns_Friedel_coverage 0.000
_reflns_number_gt 3295
_reflns_number_total 3932
_reflns_threshold_expression 'I > 2\s(I)'
_cod_data_source_file d5nj04478b2.cif
_cod_data_source_block L
_cod_depositor_comments 'Adding full bibliography for 7064242--7064248.cif.'
_cod_original_sg_symbol_H-M 'P 21/c'
_cod_database_code 7064242
_shelx_space_group_comment
;
The symmetry employed for this shelxl refinement is uniquely defined
by the following loop, which should always be used as a source of
symmetry information in preference to the above space-group names.
They are only intended as comments.
;

loop_
_space_group_symop_operation_xyz
'x, y, z'
'-x, y+1/2, -z+1/2'
'-x, -y, -z'
'x, -y-1/2, z-1/2'

loop_
_atom_site_label
_atom_site_type_symbol
_atom_site_fract_x
_atom_site_fract_y
_atom_site_fract_z
_atom_site_U_iso_or_equiv
_atom_site_adp_type
_atom_site_occupancy
_atom_site_site_symmetry_order
_atom_site_calc_flag
_atom_site_refinement_flags_posn
_atom_site_refinement_flags_adp
_atom_site_refinement_flags_occupancy
_atom_site_disorder_assembly
_atom_site_disorder_group
N1 N 0.59644(13) 0.5769(2) 0.68870(12) 0.0182(4) Uani 1 1 d . . . . .
H1 H 0.583(2) 0.495(3) 0.6817(17) 0.028(7) Uiso 1 1 d . . . . .
C2 C 0.54821(15) 0.6932(2) 0.65455(14) 0.0173(4) Uani 1 1 d . . . . .
N3 N 0.60873(13) 0.8001(2) 0.69207(12) 0.0183(4) Uani 1 1 d . . . . .
H3 H 0.5962(18) 0.884(3) 0.6853(15) 0.017(6) Uiso 1 1 d . . . . .
C4 C 0.70031(15) 0.7503(2) 0.75517(13) 0.0173(4) Uani 1 1 d . . . . .
C5 C 0.78684(16) 0.8178(2) 0.81216(14) 0.0213(5) Uani 1 1 d . . . . .
H5 H 0.791890 0.914735 0.813292 0.026 Uiso 1 1 calc R U . . .
C6 C 0.86557(16) 0.7359(2) 0.86736(15) 0.0236(5) Uani 1 1 d . . . . .
H6 H 0.925933 0.778079 0.907774 0.028 Uiso 1 1 calc R U . . .
C7 C 0.85875(16) 0.5937(2) 0.86531(15) 0.0238(5) Uani 1 1 d . . . . .
H7 H 0.914586 0.541292 0.903969 0.029 Uiso 1 1 calc R U . . .
C8 C 0.77180(16) 0.5268(2) 0.80779(14) 0.0218(5) Uani 1 1 d . . . . .
H8 H 0.766825 0.429793 0.806303 0.026 Uiso 1 1 calc R U . . .
C9 C 0.69316(15) 0.6079(2) 0.75303(13) 0.0180(4) Uani 1 1 d . . . . .
N10 N 0.45282(13) 0.69997(18) 0.59158(12) 0.0191(4) Uani 1 1 d . . . . .
N11 N 0.40984(13) 0.57192(18) 0.56351(11) 0.0178(4) Uani 1 1 d . . . . .
C12 C 0.31421(15) 0.5693(2) 0.51271(13) 0.0181(4) Uani 1 1 d . . . . .
H12 H 0.276832 0.652555 0.496132 0.022 Uiso 1 1 calc R U . . .
C13 C 0.26263(15) 0.4396(2) 0.48031(13) 0.0173(4) Uani 1 1 d . . . . .
O14 O 0.10307(11) 0.56258(15) 0.40960(9) 0.0197(3) Uani 1 1 d . . . . .
C14 C 0.15628(15) 0.4407(2) 0.42768(13) 0.0168(4) Uani 1 1 d . . . . .
O15 O 0.00052(11) 0.32112(16) 0.34428(10) 0.0222(3) Uani 1 1 d . . . . .
C15 C 0.10413(15) 0.3188(2) 0.39739(13) 0.0181(4) Uani 1 1 d . . . . .
C16 C 0.15617(16) 0.1942(2) 0.41789(14) 0.0201(4) Uani 1 1 d . . . . .
O16 O 0.09683(11) 0.08106(16) 0.38710(11) 0.0278(4) Uani 1 1 d . . . . .
C17 C 0.26221(16) 0.1920(2) 0.46882(14) 0.0202(4) Uani 1 1 d . . . . .
H17 H 0.298674 0.107685 0.481971 0.024 Uiso 1 1 calc R U . . .
C18 C 0.31305(15) 0.3138(2) 0.49965(14) 0.0193(4) Uani 1 1 d . . . . .
H18 H 0.384533 0.311612 0.535107 0.023 Uiso 1 1 calc R U . . .
C101 C 0.39378(17) 0.8270(2) 0.57194(15) 0.0225(5) Uani 1 1 d . . . . .
H10A H 0.364430 0.839720 0.505932 0.034 Uiso 1 1 calc R U . . .
H10B H 0.439594 0.903996 0.598923 0.034 Uiso 1 1 calc R U . . .
H10C H 0.337601 0.822761 0.597742 0.034 Uiso 1 1 calc R U . . .
C141 C 0.07433(17) 0.6030(2) 0.31499(14) 0.0241(5) Uani 1 1 d . . . . .
H14A H 0.048418 0.523133 0.276029 0.036 Uiso 1 1 calc R U . . .
H14B H 0.135108 0.640216 0.303143 0.036 Uiso 1 1 calc R U . . .
H14C H 0.020014 0.672966 0.301813 0.036 Uiso 1 1 calc R U . . .
C151 C -0.06867(16) 0.3190(3) 0.39540(17) 0.0280(5) Uani 1 1 d . . . . .
H15A H -0.140291 0.324713 0.353842 0.042 Uiso 1 1 calc R U . . .
H15B H -0.054006 0.397048 0.437217 0.042 Uiso 1 1 calc R U . . .
H15C H -0.059247 0.233676 0.430273 0.042 Uiso 1 1 calc R U . . .
C161 C 0.1483(2) -0.0474(3) 0.3964(2) 0.0472(8) Uani 1 1 d . . . . .
H16A H 0.203052 -0.042093 0.368957 0.071 Uiso 1 1 calc R U . . .
H16B H 0.098339 -0.118332 0.365625 0.071 Uiso 1 1 calc R U . . .
H16C H 0.179013 -0.070138 0.461086 0.071 Uiso 1 1 calc R U . . .
Cl1A Cl 0.39037(4) 0.68840(5) 0.81291(3) 0.02003(15) Uani 1 1 d . . . . .
O1A O 0.33693(16) 0.6248(2) 0.72689(13) 0.0453(5) Uani 1 1 d . . . . .
O2A O 0.44168(15) 0.58557(19) 0.87808(13) 0.0425(5) Uani 1 1 d . . . . .
O3A O 0.46366(12) 0.78616(17) 0.80110(12) 0.0288(4) Uani 1 1 d . . . . .
O4A O 0.31596(13) 0.75855(19) 0.84381(12) 0.0339(4) Uani 1 1 d . . . . .

loop_
_atom_site_aniso_label
_atom_site_aniso_U_11
_atom_site_aniso_U_22
_atom_site_aniso_U_33
_atom_site_aniso_U_23
_atom_site_aniso_U_13
_atom_site_aniso_U_12
N1 0.0149(8) 0.0146(9) 0.0234(9) -0.0037(7) 0.0040(7) -0.0042(7)
C2 0.0139(9) 0.0198(11) 0.0184(10) -0.0006(8) 0.0058(8) -0.0016(8)
N3 0.0143(8) 0.0148(10) 0.0243(9) -0.0010(7) 0.0045(7) -0.0013(7)
C4 0.0140(9) 0.0195(11) 0.0184(10) -0.0009(8) 0.0053(8) -0.0002(8)
C5 0.0187(10) 0.0225(11) 0.0221(11) -0.0043(9) 0.0061(8) -0.0051(9)
C6 0.0155(10) 0.0322(13) 0.0213(11) -0.0055(9) 0.0039(8) -0.0054(9)
C7 0.0158(10) 0.0304(12) 0.0218(10) 0.0002(9) 0.0018(8) 0.0034(9)
C8 0.0200(10) 0.0210(11) 0.0240(11) -0.0005(9) 0.0068(9) 0.0020(9)
C9 0.0131(9) 0.0215(11) 0.0184(10) -0.0029(8) 0.0040(8) -0.0030(8)
N10 0.0147(8) 0.0160(9) 0.0237(9) -0.0007(7) 0.0026(7) -0.0013(7)
N11 0.0157(8) 0.0158(9) 0.0202(9) -0.0019(7) 0.0037(7) -0.0031(7)
C12 0.0172(10) 0.0196(11) 0.0171(10) 0.0017(8) 0.0053(8) 0.0009(8)
C13 0.0141(9) 0.0211(11) 0.0160(9) -0.0015(8) 0.0040(8) -0.0015(8)
O14 0.0187(7) 0.0199(8) 0.0173(7) -0.0005(6) 0.0017(6) 0.0035(6)
C14 0.0149(9) 0.0210(11) 0.0140(9) 0.0003(8) 0.0041(8) 0.0037(8)
O15 0.0119(7) 0.0283(9) 0.0202(7) -0.0037(6) -0.0029(6) 0.0013(6)
C15 0.0110(9) 0.0257(11) 0.0138(9) -0.0030(8) -0.0008(7) 0.0015(8)
C16 0.0175(10) 0.0212(11) 0.0189(10) -0.0038(8) 0.0027(8) -0.0025(8)
O16 0.0169(7) 0.0189(8) 0.0384(9) -0.0065(7) -0.0030(7) 0.0010(6)
C17 0.0145(10) 0.0207(11) 0.0221(10) 0.0009(8) 0.0017(8) 0.0029(8)
C18 0.0110(9) 0.0250(11) 0.0192(10) 0.0002(8) 0.0015(8) 0.0020(8)
C101 0.0201(11) 0.0174(11) 0.0238(11) -0.0007(8) -0.0008(9) -0.0008(9)
C141 0.0242(11) 0.0255(12) 0.0206(11) 0.0036(9) 0.0048(9) 0.0030(9)
C151 0.0122(10) 0.0362(14) 0.0317(12) 0.0002(10) 0.0023(9) 0.0005(9)
C161 0.0263(13) 0.0201(13) 0.079(2) -0.0165(13) -0.0035(13) 0.0000(11)
Cl1A 0.0206(3) 0.0167(3) 0.0236(3) -0.00042(19) 0.0086(2) -0.00022(19)
O1A 0.0524(12) 0.0487(12) 0.0348(10) -0.0160(9) 0.0145(9) -0.0242(10)
O2A 0.0492(11) 0.0315(10) 0.0484(11) 0.0154(9) 0.0184(9) 0.0181(9)
O3A 0.0248(8) 0.0260(9) 0.0367(9) -0.0027(7) 0.0117(7) -0.0074(7)
O4A 0.0320(9) 0.0341(10) 0.0421(10) 0.0074(8) 0.0212(8) 0.0115(8)

loop_
_atom_type_symbol
_atom_type_description
_atom_type_scat_dispersion_real
_atom_type_scat_dispersion_imag
_atom_type_scat_source
C C 0.0033 0.0016 'International Tables Vol C Tables 4.2.6.8 and 6.1.1.4'
H H 0.0000 0.0000 'International Tables Vol C Tables 4.2.6.8 and 6.1.1.4'
Cl Cl 0.1484 0.1585 'International Tables Vol C Tables 4.2.6.8 and 6.1.1.4'
N N 0.0061 0.0033 'International Tables Vol C Tables 4.2.6.8 and 6.1.1.4'
O O 0.0106 0.0060 'International Tables Vol C Tables 4.2.6.8 and 6.1.1.4'

loop_
_geom_angle_atom_site_label_1
_geom_angle_atom_site_label_2
_geom_angle_atom_site_label_3
_geom_angle
_geom_angle_site_symmetry_1
_geom_angle_site_symmetry_3
_geom_angle_publ_flag
C2 N1 C9 108.98(18) . . ?
C2 N1 H1 136.0(19) . . ?
C9 N1 H1 115.0(18) . . ?
N1 C2 N3 109.78(18) . . ?
N1 C2 N10 124.25(19) . . ?
N3 C2 N10 125.97(19) . . ?
C2 N3 C4 108.35(18) . . ?
C2 N3 H3 129.6(16) . . ?
C4 N3 H3 121.9(16) . . ?
C5 C4 C9 121.85(19) . . ?
C5 C4 N3 131.2(2) . . ?
C9 C4 N3 106.93(17) . . ?
C6 C5 C4 116.3(2) . . ?
C6 C5 H5 121.8 . . ?
C4 C5 H5 121.8 . . ?
C5 C6 C7 122.0(2) . . ?
C5 C6 H6 119.0 . . ?
C7 C6 H6 119.0 . . ?
C8 C7 C6 121.3(2) . . ?
C8 C7 H7 119.3 . . ?
C6 C7 H7 119.3 . . ?
C9 C8 C7 116.9(2) . . ?
C9 C8 H8 121.6 . . ?
C7 C8 H8 121.6 . . ?
C8 C9 C4 121.65(19) . . ?
C8 C9 N1 132.4(2) . . ?
C4 C9 N1 105.95(18) . . ?
C2 N10 N11 113.00(16) . . ?
C2 N10 C101 121.95(17) . . ?
N11 N10 C101 123.65(16) . . ?
C12 N11 N10 116.71(17) . . ?
N11 C12 C13 120.51(19) . . ?
N11 C12 H12 119.7 . . ?
C13 C12 H12 119.7 . . ?
C18 C13 C14 118.19(19) . . ?
C18 C13 C12 123.04(18) . . ?
C14 C13 C12 118.77(19) . . ?
C14 O14 C141 112.97(15) . . ?
O14 C14 C15 119.77(17) . . ?
O14 C14 C13 119.88(18) . . ?
C15 C14 C13 120.29(19) . . ?
C15 O15 C151 113.81(16) . . ?
O15 C15 C14 119.84(18) . . ?
O15 C15 C16 119.69(18) . . ?
C14 C15 C16 120.44(18) . . ?
O16 C16 C15 115.47(18) . . ?
O16 C16 C17 124.76(19) . . ?
C15 C16 C17 119.76(19) . . ?
C16 O16 C161 117.64(17) . . ?
C18 C17 C16 119.34(19) . . ?
C18 C17 H17 120.3 . . ?
C16 C17 H17 120.3 . . ?
C17 C18 C13 121.97(18) . . ?
C17 C18 H18 119.0 . . ?
C13 C18 H18 119.0 . . ?
N10 C101 H10A 109.5 . . ?
N10 C101 H10B 109.5 . . ?
H10A C101 H10B 109.5 . . ?
N10 C101 H10C 109.5 . . ?
H10A C101 H10C 109.5 . . ?
H10B C101 H10C 109.5 . . ?
O14 C141 H14A 109.5 . . ?
O14 C141 H14B 109.5 . . ?
H14A C141 H14B 109.5 . . ?
O14 C141 H14C 109.5 . . ?
H14A C141 H14C 109.5 . . ?
H14B C141 H14C 109.5 . . ?
O15 C151 H15A 109.5 . . ?
O15 C151 H15B 109.5 . . ?
H15A C151 H15B 109.5 . . ?
O15 C151 H15C 109.5 . . ?
H15A C151 H15C 109.5 . . ?
H15B C151 H15C 109.5 . . ?
O16 C161 H16A 109.5 . . ?
O16 C161 H16B 109.5 . . ?
H16A C161 H16B 109.5 . . ?
O16 C161 H16C 109.5 . . ?
H16A C161 H16C 109.5 . . ?
H16B C161 H16C 109.5 . . ?
O2A Cl1A O4A 109.33(11) . . ?
O2A Cl1A O1A 109.54(13) . . ?
O4A Cl1A O1A 108.79(12) . . ?
O2A Cl1A O3A 110.95(11) . . ?
O4A Cl1A O3A 109.11(10) . . ?
O1A Cl1A O3A 109.09(11) . . ?

loop_
_geom_bond_atom_site_label_1
_geom_bond_atom_site_label_2
_geom_bond_distance
_geom_bond_site_symmetry_2
_geom_bond_publ_flag
N1 C2 1.333(3) . ?
N1 C9 1.402(3) . ?
N1 H1 0.82(3) . ?
C2 N3 1.340(3) . ?
C2 N10 1.348(3) . ?
N3 C4 1.398(3) . ?
N3 H3 0.84(3) . ?
C4 C5 1.388(3) . ?
C4 C9 1.394(3) . ?
C5 C6 1.387(3) . ?
C5 H5 0.9500 . ?
C6 C7 1.393(3) . ?
C6 H6 0.9500 . ?
C7 C8 1.392(3) . ?
C7 H7 0.9500 . ?
C8 C9 1.380(3) . ?
C8 H8 0.9500 . ?
N10 N11 1.390(2) . ?
N10 C101 1.457(3) . ?
N11 C12 1.284(3) . ?
C12 C13 1.457(3) . ?
C12 H12 0.9500 . ?
C13 C18 1.393(3) . ?
C13 C14 1.413(3) . ?
O14 C14 1.375(2) . ?
O14 C141 1.449(2) . ?
C14 C15 1.389(3) . ?
O15 C15 1.383(2) . ?
O15 C151 1.426(3) . ?
C15 C16 1.393(3) . ?
C16 O16 1.361(3) . ?
C16 C17 1.403(3) . ?
O16 C161 1.423(3) . ?
C17 C18 1.381(3) . ?
C17 H17 0.9500 . ?
C18 H18 0.9500 . ?
C101 H10A 0.9800 . ?
C101 H10B 0.9800 . ?
C101 H10C 0.9800 . ?
C141 H14A 0.9800 . ?
C141 H14B 0.9800 . ?
C141 H14C 0.9800 . ?
C151 H15A 0.9800 . ?
C151 H15B 0.9800 . ?
C151 H15C 0.9800 . ?
C161 H16A 0.9800 . ?
C161 H16B 0.9800 . ?
C161 H16C 0.9800 . ?
Cl1A O2A 1.4353(18) . ?
Cl1A O4A 1.4371(16) . ?
Cl1A O1A 1.4377(18) . ?
Cl1A O3A 1.4406(16) . ?

loop_
_geom_torsion_atom_site_label_1
_geom_torsion_atom_site_label_2
_geom_torsion_atom_site_label_3
_geom_torsion_atom_site_label_4
_geom_torsion
_geom_torsion_site_symmetry_1
_geom_torsion_site_symmetry_2
_geom_torsion_site_symmetry_3
_geom_torsion_site_symmetry_4
_geom_torsion_publ_flag
C9 N1 C2 N3 0.9(2) . . . . ?
C9 N1 C2 N10 -179.22(19) . . . . ?
N1 C2 N3 C4 -1.2(2) . . . . ?
N10 C2 N3 C4 178.95(19) . . . . ?
C2 N3 C4 C5 -179.4(2) . . . . ?
C2 N3 C4 C9 1.0(2) . . . . ?
C9 C4 C5 C6 -0.4(3) . . . . ?
N3 C4 C5 C6 180.0(2) . . . . ?
C4 C5 C6 C7 0.5(3) . . . . ?
C5 C6 C7 C8 -0.4(3) . . . . ?
C6 C7 C8 C9 0.1(3) . . . . ?
C7 C8 C9 C4 0.0(3) . . . . ?
C7 C8 C9 N1 -179.6(2) . . . . ?
C5 C4 C9 C8 0.2(3) . . . . ?
N3 C4 C9 C8 179.89(19) . . . . ?
C5 C4 C9 N1 179.89(18) . . . . ?
N3 C4 C9 N1 -0.4(2) . . . . ?
C2 N1 C9 C8 179.4(2) . . . . ?
C2 N1 C9 C4 -0.3(2) . . . . ?
N1 C2 N10 N11 -1.5(3) . . . . ?
N3 C2 N10 N11 178.36(19) . . . . ?
N1 C2 N10 C101 165.42(19) . . . . ?
N3 C2 N10 C101 -14.7(3) . . . . ?
C2 N10 N11 C12 171.21(18) . . . . ?
C101 N10 N11 C12 4.5(3) . . . . ?
N10 N11 C12 C13 -179.80(17) . . . . ?
N11 C12 C13 C18 -1.8(3) . . . . ?
N11 C12 C13 C14 177.43(18) . . . . ?
C141 O14 C14 C15 -72.5(2) . . . . ?
C141 O14 C14 C13 110.3(2) . . . . ?
C18 C13 C14 O14 177.95(18) . . . . ?
C12 C13 C14 O14 -1.3(3) . . . . ?
C18 C13 C14 C15 0.7(3) . . . . ?
C12 C13 C14 C15 -178.57(18) . . . . ?
C151 O15 C15 C14 -88.8(2) . . . . ?
C151 O15 C15 C16 93.1(2) . . . . ?
O14 C14 C15 O15 4.1(3) . . . . ?
C13 C14 C15 O15 -178.64(17) . . . . ?
O14 C14 C15 C16 -177.74(18) . . . . ?
C13 C14 C15 C16 -0.5(3) . . . . ?
O15 C15 C16 O16 -3.7(3) . . . . ?
C14 C15 C16 O16 178.12(18) . . . . ?
O15 C15 C16 C17 177.57(18) . . . . ?
C14 C15 C16 C17 -0.6(3) . . . . ?
C15 C16 O16 C161 172.5(2) . . . . ?
C17 C16 O16 C161 -8.9(3) . . . . ?
O16 C16 C17 C18 -177.1(2) . . . . ?
C15 C16 C17 C18 1.4(3) . . . . ?
C16 C17 C18 C13 -1.2(3) . . . . ?
C14 C13 C18 C17 0.2(3) . . . . ?
C12 C13 C18 C17 179.41(19) . . . . ?
